data_4340786
loop_
_publ_author_name
'Kalita, Alok Ch'
'Gogoi, Nayanmoni'
'Jangir, Ritambhara'
'Kuppuswamy, Subramaniam'
'Walawalkar, Mrinalini G.'
'Murugavel, Ramaswamy'

_publ_section_title
;
 Ab initio chemical synthesis of designer metal phosphate frameworks at
 ambient conditions.
;
_journal_issue 17
_journal_name_full 'Inorganic chemistry'
_journal_page_first 8959
_journal_page_last 8969
_journal_paper_doi 10.1021/ic500810d
_journal_volume 53
_journal_year 2014
_chemical_formula_sum 'C24 H23 N2 O6 P Zn'
_chemical_formula_weight 531.78
_chemical_name_systematic
;
 ?
;
_space_group_IT_number 70
_symmetry_cell_setting orthorhombic
_symmetry_Int_Tables_number 70
_symmetry_space_group_name_Hall '-F 2uv 2vw'
_symmetry_space_group_name_H-M 'F d d d :2'
_atom_sites_solution_hydrogens geom
_atom_sites_solution_primary direct
_atom_sites_solution_secondary difmap
_audit_creation_method SHELXL-97
_cell_angle_alpha 90.00
_cell_angle_beta 90.00
_cell_angle_gamma 90.00
_cell_formula_units_Z 32
_cell_length_a 10.358(3)
_cell_length_b 44.783(12)
_cell_length_c 69.995(16)
_cell_measurement_reflns_used 10877
_cell_measurement_temperature 113(2)
_cell_measurement_theta_max 22.50
_cell_measurement_theta_min 2.00
_cell_volume 32468(15)
_computing_cell_refinement 'CrystalClear-SM Expert 2.0 r4'
_computing_data_collection 'CrystalClear-SM Expert 2.0 r4 (Rigaku, 2009)'
_computing_data_reduction 'CrystalClear-SM Expert 2.0 r4'
_computing_molecular_graphics 'CrystalStructure 4.0'
_computing_publication_material 'CrystalStructure 4.0 (Rigaku, 2010)'
_computing_structure_refinement 'SHELXL97 (Sheldrick, 2008)'
_computing_structure_solution 'SHELXS86 (Sheldrick, 1985)'
_diffrn_ambient_temperature 113(2)
_diffrn_detector_area_resol_mean 7.111
_diffrn_measured_fraction_theta_full 0.983
_diffrn_measured_fraction_theta_max 0.983
_diffrn_measurement_device_type 'Rigaku Saturn724+'
_diffrn_measurement_method \w
_diffrn_radiation_monochromator graphite
_diffrn_radiation_source 'fine-focus sealed tube'
_diffrn_radiation_type MoK\a
_diffrn_radiation_wavelength 0.71075
_diffrn_reflns_av_R_equivalents 0.0897
_diffrn_reflns_av_sigmaI/netI 0.0506
_diffrn_reflns_limit_h_max 11
_diffrn_reflns_limit_h_min -10
_diffrn_reflns_limit_k_max 48
_diffrn_reflns_limit_k_min -48
_diffrn_reflns_limit_l_max 74
_diffrn_reflns_limit_l_min -74
_diffrn_reflns_number 33892
_diffrn_reflns_theta_full 22.47
_diffrn_reflns_theta_max 22.47
_diffrn_reflns_theta_min 1.08
_exptl_absorpt_coefficient_mu 0.670
_exptl_absorpt_correction_T_max 0.9673
_exptl_absorpt_correction_T_min 0.7994
_exptl_absorpt_correction_type multi-scan
_exptl_absorpt_process_details 'REQAB (Rigaku, 1998)'
_exptl_crystal_colour 'pale yellow'
_exptl_crystal_density_diffrn 0.870
_exptl_crystal_density_method 'not measured'
_exptl_crystal_description prism
_exptl_crystal_F_000 8768
_exptl_crystal_size_max 0.35
_exptl_crystal_size_mid 0.10
_exptl_crystal_size_min 0.05
_platon_squeeze_details
;
;
_refine_diff_density_max 0.629
_refine_diff_density_min -0.603
_refine_diff_density_rms 0.083
_refine_ls_extinction_method none
_refine_ls_goodness_of_fit_ref 1.085
_refine_ls_hydrogen_treatment mixed
_refine_ls_matrix_type full
_refine_ls_number_parameters 294
_refine_ls_number_reflns 5210
_refine_ls_number_restraints 0
_refine_ls_restrained_S_all 1.085
_refine_ls_R_factor_all 0.1307
_refine_ls_R_factor_gt 0.0995
_refine_ls_shift/su_max 0.006
_refine_ls_shift/su_mean 0.001
_refine_ls_structure_factor_coef Fsqd
_refine_ls_weighting_details 'calc w=1/[\s^2^(Fo^2^)+(0.2000P)^2^+0.0000P] where P=(Fo^2^+2Fc^2^)/3'
_refine_ls_weighting_scheme calc
_refine_ls_wR_factor_gt 0.2876
_refine_ls_wR_factor_ref 0.3230
_reflns_number_gt 3152
_reflns_number_total 5210
_reflns_threshold_expression >2sigma(I)
_cod_data_source_file ic500810d_si_002.cif
_cod_data_source_block 9_shelxl
_cod_depositor_comments 'Adding full bibliography for 4340781--4340786.cif.'
_cod_original_sg_symbol_H-M 'F d d d'
_cod_database_code 4340786

loop_
_symmetry_equiv_pos_as_xyz
'x, y, z'
'-x, y+1/4, z+1/4'
'x+1/4, -y, z+1/4'
'-x+1/4, -y+3/4, z+1/2'
'x, y+1/2, z+1/2'
'-x, y+3/4, z+3/4'
'x+1/4, -y+1/2, z+3/4'
'-x+1/4, -y+5/4, z+1'
'x+1/2, y, z+1/2'
'-x+1/2, y+1/4, z+3/4'
'x+3/4, -y, z+3/4'
'-x+3/4, -y+3/4, z+1'
'x+1/2, y+1/2, z'
'-x+1/2, y+3/4, z+1/4'
'x+3/4, -y+1/2, z+1/4'
'-x+3/4, -y+5/4, z+1/2'
'-x, -y, -z'
'x, -y-1/4, -z-1/4'
'-x-1/4, y, -z-1/4'
'x-1/4, y-3/4, -z-1/2'
'-x, -y+1/2, -z+1/2'
'x, -y+1/4, -z+1/4'
'-x-1/4, y+1/2, -z+1/4'
'x-1/4, y-1/4, -z'
'-x+1/2, -y, -z+1/2'
'x+1/2, -y-1/4, -z+1/4'
'-x+1/4, y, -z+1/4'
'x+1/4, y-3/4, -z'
'-x+1/2, -y+1/2, -z'
'x+1/2, -y+1/4, -z-1/4'
'-x+1/4, y+1/2, -z-1/4'
'x+1/4, y-1/4, -z-1/2'

loop_
_atom_site_label
_atom_site_type_symbol
_atom_site_fract_x
_atom_site_fract_y
_atom_site_fract_z
_atom_site_U_iso_or_equiv
_atom_site_adp_type
_atom_site_occupancy
_atom_site_symmetry_multiplicity
_atom_site_calc_flag
_atom_site_refinement_flags
_atom_site_disorder_assembly
_atom_site_disorder_group
Zn1 Zn 0.02107(7) 0.34006(2) 0.353766(10) 0.1008(4) Uani 1 1 d . . .
P6 P 0.03864(16) 0.41176(5) 0.35228(2) 0.0998(7) Uani 1 1 d . . .
O1 O 0.1323(4) 0.42992(12) 0.33794(6) 0.1058(14) Uani 1 1 d . . .
O2 O 0.0840(5) 0.38037(12) 0.35101(6) 0.1105(15) Uani 1 1 d . . .
O3 O -0.1524(4) 0.33378(12) 0.34597(7) 0.1127(15) Uani 1 1 d . . .
O4 O 0.0657(4) 0.32485(12) 0.37799(6) 0.1062(14) Uani 1 1 d . . .
O5 O 0.2870(14) 0.3226(3) 0.27104(18) 0.125(2) Uiso 0.431(7) 1 d P A 1
O6 O 0.3267(14) 0.2325(3) 0.30322(19) 0.123(2) Uiso 0.431(7) 1 d P A 1
O5A O 0.2123(11) 0.3094(2) 0.26833(14) 0.125(2) Uiso 0.569(7) 1 d P A 2
O6A O 0.3906(11) 0.2422(2) 0.30671(15) 0.123(2) Uiso 0.569(7) 1 d P A 2
N1 N 0.1132(5) 0.31685(14) 0.33356(8) 0.1020(17) Uani 1 1 d . . .
N2 N 0.3173(6) 0.27796(14) 0.28816(8) 0.1006(16) Uani 1 1 d . A .
C1 C 0.0869(5) 0.44367(14) 0.32168(7) 0.116(3) Uani 1 1 d G . .
C2 C 0.0783(6) 0.43023(13) 0.30382(8) 0.113(2) Uani 1 1 d G . .
C3 C 0.0358(6) 0.44661(18) 0.28817(7) 0.163(4) Uani 1 1 d G . .
H3A H 0.0300 0.4374 0.2760 0.196 Uiso 1 1 calc R . .
C4 C 0.0019(7) 0.47645(18) 0.29038(10) 0.179(5) Uani 1 1 d G . .
H4A H -0.0272 0.4876 0.2797 0.215 Uiso 1 1 calc R . .
C5 C 0.0105(8) 0.48989(13) 0.30824(12) 0.215(6) Uani 1 1 d G . .
H5A H -0.0127 0.5103 0.3097 0.258 Uiso 1 1 calc R . .
C6 C 0.0530(6) 0.47350(15) 0.32388(9) 0.165(4) Uani 1 1 d G . .
C7 C 0.1204(11) 0.3993(2) 0.30260(12) 0.147(3) Uani 1 1 d . . .
H7A H 0.1662 0.3933 0.3146 0.176 Uiso 1 1 calc R . .
C8 C 0.209(3) 0.3953(4) 0.2852(3) 0.324(12) Uani 1 1 d . . .
H8A H 0.1922 0.3759 0.2793 0.485 Uiso 1 1 calc R . .
H8B H 0.2996 0.3962 0.2894 0.485 Uiso 1 1 calc R . .
H8C H 0.1928 0.4113 0.2760 0.485 Uiso 1 1 calc R . .
C9 C 0.016(2) 0.3790(3) 0.2986(3) 0.286(10) Uani 1 1 d . . .
H9A H -0.0434 0.3786 0.3095 0.429 Uiso 1 1 calc R . .
H9B H 0.0514 0.3589 0.2965 0.429 Uiso 1 1 calc R . .
H9C H -0.0297 0.3855 0.2871 0.429 Uiso 1 1 calc R . .
C10 C 0.0574(13) 0.4910(2) 0.34257(17) 0.182(5) Uani 1 1 d . . .
H10A H 0.0917 0.4775 0.3528 0.218 Uiso 1 1 calc R . .
C11 C 0.1489(19) 0.5171(4) 0.3404(3) 0.300(10) Uani 1 1 d . . .
H11A H 0.1928 0.5207 0.3526 0.451 Uiso 1 1 calc R . .
H11B H 0.1002 0.5349 0.3367 0.451 Uiso 1 1 calc R . .
H11C H 0.2131 0.5125 0.3306 0.451 Uiso 1 1 calc R . .
C12 C -0.072(2) 0.5013(4) 0.3485(2) 0.276(9) Uani 1 1 d . . .
H12A H -0.0976 0.4913 0.3603 0.414 Uiso 1 1 calc R . .
H12B H -0.1351 0.4966 0.3384 0.414 Uiso 1 1 calc R . .
H12C H -0.0706 0.5230 0.3505 0.414 Uiso 1 1 calc R . .
C13 C 0.0495(7) 0.30351(15) 0.31904(10) 0.098(2) Uani 1 1 d . . .
H13A H -0.0421 0.3029 0.3192 0.118 Uiso 1 1 calc R . .
C14 C 0.1148(7) 0.29097(19) 0.30434(11) 0.114(2) Uani 1 1 d . . .
H14A H 0.0675 0.2824 0.2941 0.137 Uiso 1 1 calc R . .
C15 C 0.2442(6) 0.29032(17) 0.30382(8) 0.097(2) Uani 1 1 d . . .
C16 C 0.3147(7) 0.3010(2) 0.31877(10) 0.136(3) Uani 1 1 d . . .
H16A H 0.4061 0.2995 0.3192 0.164 Uiso 1 1 calc R . .
C17 C 0.2436(7) 0.3143(3) 0.33328(12) 0.147(4) Uani 1 1 d . . .
H17A H 0.2900 0.3222 0.3438 0.176 Uiso 1 1 calc R . .
C18 C 0.3808(9) 0.25224(19) 0.29063(10) 0.115(2) Uani 1 1 d . . .
C19 C 0.4588(9) 0.24012(17) 0.27445(11) 0.118(2) Uani 1 1 d . A .
C20 C 0.4593(4) 0.25574(11) 0.25763(6) 0.0900(18) Uani 1 1 d . . .
C21 C 0.3914(4) 0.28036(11) 0.25519(6) 0.125(3) Uani 1 1 d R . .
C22 C 0.3098(4) 0.29332(11) 0.27099(6) 0.139(3) Uani 1 1 d R . .
C23 C 0.5512(4) 0.21846(11) 0.27840(6) 0.147(6) Uani 0.623(10) 1 d PR A 1
H23A H 0.5583 0.2108 0.2910 0.176 Uiso 0.623(10) 1 calc PR A 1
C24 C 0.6353(15) 0.2075(3) 0.26392(18) 0.122(4) Uani 0.623(10) 1 d P . 1
H24A H 0.7024 0.1935 0.2664 0.146 Uiso 0.623(10) 1 calc PR A 1
C23A C 0.480(3) 0.2082(7) 0.2737(3) 0.147(6) Uani 0.377(10) 1 d P A 2
H23B H 0.4436 0.1954 0.2831 0.176 Uiso 0.377(10) 1 calc PR A 2
C24A C 0.556(3) 0.1965(6) 0.2584(3) 0.122(4) Uani 0.377(10) 1 d P . 2
H24B H 0.5724 0.1758 0.2569 0.146 Uiso 0.377(10) 1 calc PR A 2

loop_
_atom_site_aniso_label
_atom_site_aniso_U_11
_atom_site_aniso_U_22
_atom_site_aniso_U_33
_atom_site_aniso_U_23
_atom_site_aniso_U_13
_atom_site_aniso_U_12
Zn1 0.0542(5) 0.1716(9) 0.0765(6) -0.0199(4) 0.0069(3) -0.0132(4)
P6 0.0558(11) 0.172(2) 0.0710(11) -0.0023(10) -0.0001(7) -0.0164(10)
O1 0.059(2) 0.169(4) 0.089(3) -0.002(3) 0.007(2) -0.021(2)
O2 0.066(3) 0.168(4) 0.098(3) -0.006(3) 0.005(2) -0.028(3)
O3 0.049(2) 0.187(4) 0.102(3) -0.039(3) 0.004(2) -0.013(2)
O4 0.066(3) 0.181(4) 0.071(3) -0.021(3) 0.005(2) -0.013(3)
N1 0.058(3) 0.170(5) 0.078(3) -0.027(3) 0.012(2) -0.017(3)
N2 0.086(4) 0.129(4) 0.087(4) -0.009(3) 0.003(3) 0.001(3)
C1 0.083(5) 0.126(6) 0.138(7) 0.006(5) 0.033(5) -0.020(4)
C2 0.115(6) 0.157(7) 0.067(4) -0.020(4) 0.013(4) -0.037(5)
C3 0.135(8) 0.243(12) 0.111(7) 0.035(7) 0.034(6) -0.048(7)
C4 0.246(14) 0.117(7) 0.174(10) 0.010(7) 0.039(9) 0.008(8)
C5 0.242(15) 0.106(7) 0.297(17) -0.036(9) 0.094(13) -0.018(7)
C6 0.112(7) 0.263(14) 0.122(7) 0.040(8) 0.015(6) -0.027(8)
C7 0.190(10) 0.173(8) 0.078(5) -0.017(5) 0.008(5) -0.016(7)
C8 0.52(3) 0.239(15) 0.214(16) -0.011(12) 0.08(2) 0.163(19)
C9 0.32(2) 0.191(13) 0.34(3) 0.013(13) -0.112(19) -0.080(14)
C10 0.214(11) 0.171(8) 0.159(9) -0.069(7) 0.089(8) -0.045(8)
C11 0.30(2) 0.327(19) 0.271(19) -0.123(15) 0.103(16) -0.141(16)
C12 0.33(2) 0.273(17) 0.226(16) -0.103(13) 0.069(16) -0.009(16)
C13 0.067(4) 0.126(5) 0.103(5) -0.022(4) -0.005(4) -0.011(3)
C14 0.083(5) 0.170(7) 0.091(5) -0.032(5) 0.006(4) -0.019(4)
C15 0.075(4) 0.158(6) 0.059(4) -0.019(3) 0.011(3) 0.005(4)
C16 0.060(4) 0.267(10) 0.082(5) -0.055(5) -0.001(4) 0.014(5)
C17 0.071(5) 0.277(11) 0.094(5) -0.067(6) 0.011(4) -0.016(5)
C18 0.147(7) 0.129(6) 0.069(4) 0.001(4) 0.008(4) 0.010(5)
C19 0.143(7) 0.108(5) 0.104(6) 0.002(4) 0.008(5) 0.023(5)
C20 0.087(4) 0.112(5) 0.071(4) -0.004(3) 0.001(3) -0.007(4)
C21 0.169(8) 0.133(6) 0.071(4) 0.004(4) 0.015(4) 0.029(6)
C22 0.137(7) 0.199(9) 0.082(5) 0.015(5) 0.014(5) 0.057(6)
C23 0.209(17) 0.152(11) 0.080(7) -0.003(7) 0.038(9) 0.051(11)
C24 0.144(13) 0.141(10) 0.080(8) -0.014(6) 0.000(7) 0.027(8)
C23A 0.209(17) 0.152(11) 0.080(7) -0.003(7) 0.038(9) 0.051(11)
C24A 0.144(13) 0.141(10) 0.080(8) -0.014(6) 0.000(7) 0.027(8)

loop_
_atom_type_symbol
_atom_type_description
_atom_type_scat_dispersion_real
_atom_type_scat_dispersion_imag
_atom_type_scat_source
C C 0.0033 0.0016 'International Tables Vol C Tables 4.2.6.8 and 6.1.1.4'
H H 0.0000 0.0000 'International Tables Vol C Tables 4.2.6.8 and 6.1.1.4'
O O 0.0106 0.0060 'International Tables Vol C Tables 4.2.6.8 and 6.1.1.4'
N N 0.0061 0.0033 'International Tables Vol C Tables 4.2.6.8 and 6.1.1.4'
P P 0.1023 0.0942 'International Tables Vol C Tables 4.2.6.8 and 6.1.1.4'
Zn Zn 0.2839 1.4301 'International Tables Vol C Tables 4.2.6.8 and 6.1.1.4'

loop_
_geom_angle_atom_site_label_1
_geom_angle_atom_site_label_2
_geom_angle_atom_site_label_3
_geom_angle
_geom_angle_site_symmetry_1
_geom_angle_site_symmetry_3
O4 Zn1 O3 115.9(2) . .
O4 Zn1 O2 110.2(2) . .
O3 Zn1 O2 115.4(2) . .
O4 Zn1 N1 109.4(2) . .
O3 Zn1 N1 99.9(2) . .
O2 Zn1 N1 104.8(2) . .
O2 P6 O3 114.1(3) . 12_454
O2 P6 O4 111.5(3) . 18_566
O3 P6 O4 112.8(3) 12_454 18_566
O2 P6 O1 104.4(3) . .
O3 P6 O1 108.5(3) 12_454 .
O4 P6 O1 104.7(3) 18_566 .
C1 O1 P6 122.2(4) . .
P6 O2 Zn1 140.6(3) . .
P6 O3 Zn1 142.2(3) 12_454 .
P6 O4 Zn1 128.7(3) 18_566 .
C13 N1 C17 116.0(6) . .
C13 N1 Zn1 122.0(4) . .
C17 N1 Zn1 122.0(5) . .
C18 N2 C22 124.5(5) . .
C18 N2 C15 119.4(6) . .
C22 N2 C15 116.0(5) . .
O1 C1 C2 124.8(5) . .
O1 C1 C6 115.1(5) . .
C2 C1 C6 120.0 . .
C3 C2 C1 120.0 . .
C3 C2 C7 123.5(5) . .
C1 C2 C7 116.5(5) . .
C2 C3 C4 120.0 . .
C2 C3 H3A 120.0 . .
C4 C3 H3A 120.0 . .
C3 C4 C5 120.0 . .
C3 C4 H4A 120.0 . .
C5 C4 H4A 120.0 . .
C6 C5 C4 120.0 . .
C6 C5 H5A 120.0 . .
C4 C5 H5A 120.0 . .
C5 C6 C1 120.0 . .
C5 C6 C10 114.5(7) . .
C1 C6 C10 125.5(7) . .
C9 C7 C2 113.0(11) . .
C9 C7 C8 102.8(14) . .
C2 C7 C8 109.8(9) . .
C9 C7 H7A 110.4 . .
C2 C7 H7A 110.4 . .
C8 C7 H7A 110.4 . .
C7 C8 H8A 109.5 . .
C7 C8 H8B 109.5 . .
H8A C8 H8B 109.5 . .
C7 C8 H8C 109.5 . .
H8A C8 H8C 109.5 . .
H8B C8 H8C 109.5 . .
C7 C9 H9A 109.5 . .
C7 C9 H9B 109.5 . .
H9A C9 H9B 109.5 . .
C7 C9 H9C 109.5 . .
H9A C9 H9C 109.5 . .
H9B C9 H9C 109.5 . .
C12 C10 C11 110.8(13) . .
C12 C10 C6 111.9(11) . .
C11 C10 C6 109.3(10) . .
C12 C10 H10A 108.3 . .
C11 C10 H10A 108.3 . .
C6 C10 H10A 108.3 . .
C10 C11 H11A 109.5 . .
C10 C11 H11B 109.5 . .
H11A C11 H11B 109.5 . .
C10 C11 H11C 109.5 . .
H11A C11 H11C 109.5 . .
H11B C11 H11C 109.5 . .
C10 C12 H12A 109.5 . .
C10 C12 H12B 109.5 . .
H12A C12 H12B 109.5 . .
C10 C12 H12C 109.5 . .
H12A C12 H12C 109.5 . .
H12B C12 H12C 109.5 . .
N1 C13 C14 120.8(6) . .
N1 C13 H13A 119.6 . .
C14 C13 H13A 119.6 . .
C15 C14 C13 121.9(7) . .
C15 C14 H14A 119.0 . .
C13 C14 H14A 119.0 . .
C14 C15 C16 120.4(6) . .
C14 C15 N2 123.6(6) . .
C16 C15 N2 115.9(6) . .
C15 C16 C17 115.4(7) . .
C15 C16 H16A 122.3 . .
C17 C16 H16A 122.3 . .
N1 C17 C16 125.1(7) . .
N1 C17 H17A 117.4 . .
C16 C17 H17A 117.4 . .
O6A C18 N2 118.6(8) . .
O6A C18 O6 36.8(7) . .
N2 C18 O6 115.9(9) . .
O6A C18 C19 121.6(9) . .
N2 C18 C19 118.7(6) . .
O6 C18 C19 118.4(8) . .
C20 C19 C23 121.6(7) . .
C20 C19 C23A 118.3(11) . .
C23 C19 C23A 38.3(13) . .
C20 C19 C18 117.9(6) . .
C23 C19 C18 118.3(7) . .
C23A C19 C18 117.8(12) . .
C21 C20 C19 122.4(4) . .
C21 C20 C20 120.6(4) . 21_655
C19 C20 C20 116.9(6) . 21_655
C20 C21 C24 121.9(6) . 21_655
C20 C21 C24A 117.6(10) . 21_655
C24 C21 C24A 40.5(9) 21_655 21_655
C20 C21 C22 121.7 . .
C24 C21 C22 114.8(6) 21_655 .
C24A C21 C22 113.6(9) 21_655 .
O5A C22 O5 44.9(6) . .
O5A C22 N2 117.3(6) . .
O5 C22 N2 119.7(7) . .
O5A C22 C21 124.3(5) . .
O5 C22 C21 118.7(6) . .
N2 C22 C21 114.4(3) . .
C19 C23 C24 121.4(7) . .
C19 C23 H23A 119.3 . .
C24 C23 H23A 119.3 . .
C23 C24 C21 113.9(10) . 21_655
C23 C24 H24A 123.1 . .
C21 C24 H24A 123.1 21_655 .
C24A C23A C19 118(2) . .
C24A C23A H23B 121.0 . .
C19 C23A H23B 121.0 . .
C23A C24A C21 115(2) . 21_655
C23A C24A H24B 122.5 . .
C21 C24A H24B 122.5 21_655 .

loop_
_geom_bond_atom_site_label_1
_geom_bond_atom_site_label_2
_geom_bond_distance
_geom_bond_site_symmetry_2
Zn1 O4 1.885(5) .
Zn1 O3 1.898(4) .
Zn1 O2 1.929(5) .
Zn1 N1 1.998(5) .
P6 O2 1.485(6) .
P6 O3 1.492(5) 12_454
P6 O4 1.532(4) 18_566
P6 O1 1.615(5) .
O1 C1 1.377(7) .
O3 P6 1.492(4) 12_454
O4 P6 1.532(4) 18_566
O5 C22 1.331(14) .
O6 C18 1.367(15) .
O5A C22 1.255(11) .
O6A C18 1.215(12) .
N1 C13 1.350(8) .
N1 C17 1.356(9) .
N2 C18 1.338(9) .
N2 C22 1.387(7) .
N2 C15 1.442(8) .
C1 C2 1.3900 .
C1 C6 1.3900 .
C2 C3 1.3900 .
C2 C7 1.453(11) .
C3 C4 1.3900 .
C3 H3A 0.9500 .
C4 C5 1.3900 .
C4 H4A 0.9500 .
C5 C6 1.3900 .
C5 H5A 0.9500 .
C6 C10 1.525(11) .
C7 C9 1.439(17) .
C7 C8 1.54(2) .
C7 H7A 1.0000 .
C8 H8A 0.9800 .
C8 H8B 0.9800 .
C8 H8C 0.9800 .
C9 H9A 0.9800 .
C9 H9B 0.9800 .
C9 H9C 0.9800 .
C10 C12 1.48(2) .
C10 C11 1.512(17) .
C10 H10A 1.0000 .
C11 H11A 0.9800 .
C11 H11B 0.9800 .
C11 H11C 0.9800 .
C12 H12A 0.9800 .
C12 H12B 0.9800 .
C12 H12C 0.9800 .
C13 C14 1.353(10) .
C13 H13A 0.9500 .
C14 C15 1.342(9) .
C14 H14A 0.9500 .
C15 C16 1.363(9) .
C16 C17 1.388(10) .
C16 H16A 0.9500 .
C17 H17A 0.9500 .
C18 C19 1.493(11) .
C19 C20 1.369(9) .
C19 C23 1.390(9) .
C19 C23A 1.45(3) .
C20 C21 1.3191 .
C20 C20 1.455(9) 21_655
C21 C24 1.470(14) 21_655
C21 C24A 1.51(3) 21_655
C21 C22 1.5075 .
C23 C24 1.424(14) .
C23 H23A 0.9500 .
C24 C21 1.470(14) 21_655
C24 H24A 0.9500 .
C23A C24A 1.43(3) .
C23A H23B 0.9500 .
C24A C21 1.51(3) 21_655
C24A H24B 0.9500 .

loop_
_geom_torsion_atom_site_label_1
_geom_torsion_atom_site_label_2
_geom_torsion_atom_site_label_3
_geom_torsion_atom_site_label_4
_geom_torsion
_geom_torsion_site_symmetry_1
_geom_torsion_site_symmetry_4
O2 P6 O1 C1 115.2(5) . .
O3 P6 O1 C1 -6.8(6) 12_454 .
O4 P6 O1 C1 -127.5(5) 18_566 .
O3 P6 O2 Zn1 -33.9(5) 12_454 .
O4 P6 O2 Zn1 95.3(5) 18_566 .
O1 P6 O2 Zn1 -152.2(4) . .
O4 Zn1 O2 P6 -99.6(5) . .
O3 Zn1 O2 P6 34.1(5) . .
N1 Zn1 O2 P6 142.9(4) . .
O4 Zn1 O3 P6 53.0(7) . 12_454
O2 Zn1 O3 P6 -78.0(6) . 12_454
N1 Zn1 O3 P6 170.4(6) . 12_454
O3 Zn1 O4 P6 -79.4(4) . 18_566
O2 Zn1 O4 P6 54.1(4) . 18_566
N1 Zn1 O4 P6 168.7(3) . 18_566
O4 Zn1 N1 C13 125.2(6) . .
O3 Zn1 N1 C13 3.0(6) . .
O2 Zn1 N1 C13 -116.7(6) . .
O4 Zn1 N1 C17 -56.8(8) . .
O3 Zn1 N1 C17 -178.9(7) . .
O2 Zn1 N1 C17 61.3(7) . .
P6 O1 C1 C2 -89.8(5) . .
P6 O1 C1 C6 92.7(5) . .
O1 C1 C2 C3 -177.4(5) . .
C6 C1 C2 C3 0.0 . .
O1 C1 C2 C7 0.3(7) . .
C6 C1 C2 C7 177.7(7) . .
C1 C2 C3 C4 0.0 . .
C7 C2 C3 C4 -177.5(7) . .
C2 C3 C4 C5 0.0 . .
C3 C4 C5 C6 0.0 . .
C4 C5 C6 C1 0.0 . .
C4 C5 C6 C10 -179.9(7) . .
O1 C1 C6 C5 177.6(4) . .
C2 C1 C6 C5 0.0 . .
O1 C1 C6 C10 -2.5(8) . .
C2 C1 C6 C10 179.8(8) . .
C3 C2 C7 C9 -69.4(13) . .
C1 C2 C7 C9 113.1(12) . .
C3 C2 C7 C8 44.7(14) . .
C1 C2 C7 C8 -132.9(12) . .
C5 C6 C10 C12 62.7(12) . .
C1 C6 C10 C12 -117.2(12) . .
C5 C6 C10 C11 -60.4(14) . .
C1 C6 C10 C11 119.7(12) . .
C17 N1 C13 C14 -6.0(11) . .
Zn1 N1 C13 C14 172.1(6) . .
N1 C13 C14 C15 2.3(13) . .
C13 C14 C15 C16 3.5(13) . .
C13 C14 C15 N2 -178.1(7) . .
C18 N2 C15 C14 -108.9(9) . .
C22 N2 C15 C14 67.6(10) . .
C18 N2 C15 C16 69.5(10) . .
C22 N2 C15 C16 -114.0(8) . .
C14 C15 C16 C17 -4.8(14) . .
N2 C15 C16 C17 176.7(8) . .
C13 N1 C17 C16 4.6(15) . .
Zn1 N1 C17 C16 -173.5(8) . .
C15 C16 C17 N1 0.7(16) . .
C22 N2 C18 O6A 173.4(8) . .
C15 N2 C18 O6A -10.5(13) . .
C22 N2 C18 O6 -145.1(9) . .
C15 N2 C18 O6 31.0(12) . .
C22 N2 C18 C19 5.4(11) . .
C15 N2 C18 C19 -178.5(7) . .
O6A C18 C19 C20 -168.9(9) . .
N2 C18 C19 C20 -1.3(12) . .
O6 C18 C19 C20 148.5(10) . .
O6A C18 C19 C23 -4.9(14) . .
N2 C18 C19 C23 162.7(7) . .
O6 C18 C19 C23 -47.6(13) . .
O6A C18 C19 C23A 38.7(19) . .
N2 C18 C19 C23A -153.7(16) . .
O6 C18 C19 C23A -3.9(19) . .
C23 C19 C20 C21 -165.2(5) . .
C23A C19 C20 C21 150.5(16) . .
C18 C19 C20 C21 -1.8(9) . .
C23 C19 C20 C20 13.8(12) . 21_655
C23A C19 C20 C20 -30.5(18) . 21_655
C18 C19 C20 C20 177.2(7) . 21_655
C19 C20 C21 C24 -163.5(10) . 21_655
C20 C20 C21 C24 17.5(8) 21_655 21_655
C19 C20 C21 C24A 149.7(13) . 21_655
C20 C20 C21 C24A -29.3(11) 21_655 21_655
C19 C20 C21 C22 1.1(5) . .
C20 C20 C21 C22 -177.9(4) 21_655 .
C18 N2 C22 O5A 152.6(8) . .
C15 N2 C22 O5A -23.7(9) . .
C18 N2 C22 O5 -156.0(9) . .
C15 N2 C22 O5 27.7(10) . .
C18 N2 C22 C21 -5.9(8) . .
C15 N2 C22 C21 177.8(4) . .
C20 C21 C22 O5A -154.2(7) . .
C24 C21 C22 O5A 11.5(9) 21_655 .
C24A C21 C22 O5A 56.1(13) 21_655 .
C20 C21 C22 O5 153.0(7) . .
C24 C21 C22 O5 -41.4(10) 21_655 .
C24A C21 C22 O5 3.2(13) 21_655 .
C20 C21 C22 N2 2.5(3) . .
C24 C21 C22 N2 168.2(8) 21_655 .
C24A C21 C22 N2 -147.2(12) 21_655 .
C20 C19 C23 C24 -12.1(13) . .
C23A C19 C23 C24 84.6(18) . .
C18 C19 C23 C24 -175.4(9) . .
C19 C23 C24 C21 -3.8(14) . 21_655
C20 C19 C23A C24A 29(3) . .
C23 C19 C23A C24A -78(3) . .
C18 C19 C23A C24A -179.0(19) . .
C19 C23A C24A C21 1(3) . 21_655

loop_
_platon_squeeze_void_nr
_platon_squeeze_void_average_x
_platon_squeeze_void_average_y
_platon_squeeze_void_average_z
_platon_squeeze_void_volume
_platon_squeeze_void_count_electrons
_platon_squeeze_void_content
1 -0.041 -0.002 0.001 16518 6930 ' '
